data_7058954
loop_
_publ_author_name
'Berezin, Alexey Sergeevich'
'Komarovskikh, Andrey'
'Syrokvashin, Mikhail M.'
'Sheven, Dmitry G.'
'Komarov, Vladislav'

_publ_section_title
;
 Trinuclear Copper(II) Bromide Complex [C3H5N3Br]2n[Cu3Br8]n. Structure,
 Magnetic Properties and DFT calculations.
;
_journal_name_full 'New Journal of Chemistry'
_journal_paper_doi 10.1039/C9NJ04826J
_journal_year 2019
_chemical_formula_moiety 'Br8 Cu3, 2(C3 H5 Br N3)'
_chemical_formula_sum 'C6 H10 Br10 Cu3 N6'
_chemical_formula_weight 1155.92
_space_group_crystal_system triclinic
_space_group_IT_number 2
_space_group_name_Hall '-P 1'
_space_group_name_H-M_alt 'P -1'
_symmetry_space_group_name_Hall '-P 1'
_symmetry_space_group_name_H-M 'P -1'
_atom_sites_solution_hydrogens geom
_atom_sites_solution_primary dual
_audit_creation_date 2019-09-17
_audit_creation_method
;
Olex2 1.2
(compiled 2018.05.29 svn.r3508 for OlexSys, GUI svn.r5506)
;
_audit_update_record
;
2019-09-17 deposited with the CCDC.    2019-10-29 downloaded from the CCDC.
;
_cell_angle_alpha 67.660(3)
_cell_angle_beta 89.706(4)
_cell_angle_gamma 86.172(4)
_cell_formula_units_Z 1
_cell_length_a 3.9511(3)
_cell_length_b 12.1653(10)
_cell_length_c 12.6022(10)
_cell_measurement_reflns_used 2261
_cell_measurement_temperature 150(2)
_cell_measurement_theta_max 29.59
_cell_measurement_theta_min 2.96
_cell_volume 558.89(8)
_computing_cell_refinement 'Bruker SAINT'
_computing_data_collection 'Bruker APEX2'
_computing_data_reduction 'Bruker SAINT'
_computing_molecular_graphics 'Olex2 (Dolomanov et al., 2009)'
_computing_publication_material 'Olex2 (Dolomanov et al., 2009)'
_computing_structure_refinement 'ShelXL (Sheldrick, 2015)'
_computing_structure_solution 'ShelXT (Sheldrick, 2015)'
_diffrn_ambient_temperature 150(2)
_diffrn_detector_area_resol_mean 8.33
_diffrn_measured_fraction_theta_full 0.995
_diffrn_measured_fraction_theta_max 0.991
_diffrn_measurement_device_type 'Bruker APEX2 CCD area detector'
_diffrn_measurement_method '\w and \f scans'
_diffrn_radiation_monochromator graphite
_diffrn_radiation_type MoK\a
_diffrn_radiation_wavelength 0.71073
_diffrn_reflns_av_R_equivalents 0.0439
_diffrn_reflns_av_unetI/netI 0.0689
_diffrn_reflns_Laue_measured_fraction_full 0.995
_diffrn_reflns_Laue_measured_fraction_max 0.991
_diffrn_reflns_limit_h_max 5
_diffrn_reflns_limit_h_min -5
_diffrn_reflns_limit_k_max 16
_diffrn_reflns_limit_k_min -16
_diffrn_reflns_limit_l_max 11
_diffrn_reflns_limit_l_min -17
_diffrn_reflns_number 6106
_diffrn_reflns_point_group_measured_fraction_full 0.995
_diffrn_reflns_point_group_measured_fraction_max 0.991
_diffrn_reflns_theta_full 25.242
_diffrn_reflns_theta_max 29.640
_diffrn_reflns_theta_min 1.814
_diffrn_source 'sealed tube'
_exptl_absorpt_coefficient_mu 20.708
_exptl_absorpt_correction_T_max 0.4322
_exptl_absorpt_correction_T_min 0.1797
_exptl_absorpt_correction_type multi-scan
_exptl_absorpt_process_details
'SADABS-2012/1 (Bruker,2012) was used for absorption correction. wR2(int) was 0.1396 before and 0.0545 after correction. The Ratio of minimum to maximum transmission is 0.4158. The \l/2 correction factor is 0.0015.'
_exptl_crystal_colour purple
_exptl_crystal_colour_primary purple
_exptl_crystal_density_diffrn 3.434
_exptl_crystal_description prism
_exptl_crystal_F_000 525
_exptl_crystal_size_max 0.467
_exptl_crystal_size_mid 0.139
_exptl_crystal_size_min 0.107
_refine_diff_density_max 1.102
_refine_diff_density_min -1.540
_refine_diff_density_rms 0.346
_refine_ls_extinction_method none
_refine_ls_goodness_of_fit_ref 0.995
_refine_ls_hydrogen_treatment constr
_refine_ls_matrix_type full
_refine_ls_number_parameters 115
_refine_ls_number_reflns 3146
_refine_ls_number_restraints 0
_refine_ls_restrained_S_all 0.995
_refine_ls_R_factor_all 0.0516
_refine_ls_R_factor_gt 0.0394
_refine_ls_shift/su_max 0.001
_refine_ls_shift/su_mean 0.000
_refine_ls_structure_factor_coef Fsqd
_refine_ls_weighting_details 'w=1/[\s^2^(Fo^2^)+(0.0471P)^2^] where P=(Fo^2^+2Fc^2^)/3'
_refine_ls_weighting_scheme calc
_refine_ls_wR_factor_gt 0.0996
_refine_ls_wR_factor_ref 0.1049
_reflns_Friedel_coverage 0.000
_reflns_number_gt 2523
_reflns_number_total 3146
_reflns_threshold_expression 'I > 2\s(I)'
_cod_data_source_file c9nj04826j10.cif
_cod_data_source_block cuoaecphbr
_cod_database_code 7058954
_shelx_shelxl_version_number 2014/7
_shelx_space_group_comment
;
The symmetry employed for this shelxl refinement is uniquely defined
by the following loop, which should always be used as a source of
symmetry information in preference to the above space-group names.
They are only intended as comments.
;
_shelx_estimated_absorpt_t_max 0.215
_shelx_estimated_absorpt_t_min 0.037
_olex2_refinement_description
;
1. Fixed Uiso
 At 1.2 times of:
  All C(H) groups, All N(H) groups, All N(H,H) groups
2.a Aromatic/amide H refined with riding coordinates:
 N2(H2), N1(H1), C3(H3)
2.b X=CH2 refined with riding coordinates:
 N3(H3A,H3B)
;
_olex2_submission_special_instructions 'No special instructions were received'

loop_
_space_group_symop_operation_xyz
'x, y, z'
'-x, -y, -z'

loop_
_atom_site_label
_atom_site_type_symbol
_atom_site_fract_x
_atom_site_fract_y
_atom_site_fract_z
_atom_site_U_iso_or_equiv
_atom_site_adp_type
_atom_site_occupancy
_atom_site_site_symmetry_order
_atom_site_calc_flag
_atom_site_refinement_flags_posn
_atom_site_refinement_flags_adp
_atom_site_refinement_flags_occupancy
Br3A Br 0.37288(12) 1.05116(5) 0.62162(4) 0.00983(12) Uani 1 1 d . . .
Br4A Br 0.05819(13) 0.79770(5) 0.64162(4) 0.01133(13) Uani 1 1 d . . .
Br2A Br 0.43843(13) 0.65009(5) 0.90876(4) 0.01211(13) Uani 1 1 d . . .
Br1A Br 0.78600(13) 0.91683(5) 0.88293(4) 0.01293(13) Uani 1 1 d . . .
Br1C Br 0.80719(15) 0.34059(6) 0.57030(5) 0.01910(15) Uani 1 1 d . . .
Cu2 Cu 0.0000 1.0000 0.5000 0.0116(2) Uani 1 2 d S T P
Cu1 Cu 0.38945(16) 0.85317(6) 0.77786(5) 0.01145(15) Uani 1 1 d . . .
N2 N 1.0940(12) 0.3641(5) 0.8645(4) 0.0203(11) Uani 1 1 d . . .
H2 H 1.1942 0.3369 0.9327 0.024 Uiso 1 1 calc R . .
N1 N 0.9316(13) 0.4742(5) 0.8126(4) 0.0238(12) Uani 1 1 d . . .
H1 H 0.9071 0.5292 0.8420 0.029 Uiso 1 1 calc R . .
C2 C 0.9027(13) 0.3812(5) 0.6955(4) 0.0123(11) Uani 1 1 d . . .
C1 C 1.0772(13) 0.3035(5) 0.7954(4) 0.0131(11) Uani 1 1 d . . .
N3 N 1.2228(13) 0.1939(5) 0.8199(4) 0.0237(12) Uani 1 1 d . . .
H3A H 1.3383 0.1572 0.8848 0.028 Uiso 1 1 calc R . .
H3B H 1.2032 0.1585 0.7712 0.028 Uiso 1 1 calc R . .
C3 C 0.8169(15) 0.4845(6) 0.7106(5) 0.0201(13) Uani 1 1 d . . .
H3 H 0.6949 0.5527 0.6567 0.024 Uiso 1 1 calc R . .

loop_
_atom_site_aniso_label
_atom_site_aniso_U_11
_atom_site_aniso_U_22
_atom_site_aniso_U_33
_atom_site_aniso_U_23
_atom_site_aniso_U_13
_atom_site_aniso_U_12
Br3A 0.0126(2) 0.0088(3) 0.0072(2) -0.0020(2) -0.00122(18) -0.00053(19)
Br4A 0.0153(3) 0.0087(3) 0.0083(2) -0.0013(2) -0.00227(18) -0.0010(2)
Br2A 0.0142(3) 0.0093(3) 0.0099(2) -0.0005(2) -0.00123(19) 0.0011(2)
Br1A 0.0150(3) 0.0140(3) 0.0094(2) -0.0040(2) -0.00211(18) -0.0007(2)
Br1C 0.0254(3) 0.0194(3) 0.0136(3) -0.0076(2) -0.0055(2) -0.0003(2)
Cu2 0.0157(4) 0.0089(5) 0.0078(4) -0.0004(4) -0.0037(3) -0.0017(4)
Cu1 0.0148(3) 0.0093(4) 0.0080(3) -0.0008(3) -0.0035(2) -0.0006(3)
N2 0.025(3) 0.026(3) 0.011(2) -0.010(2) -0.0016(19) 0.003(2)
N1 0.035(3) 0.020(3) 0.022(3) -0.016(2) -0.003(2) 0.004(2)
C2 0.012(2) 0.019(3) 0.007(2) -0.005(2) 0.0027(18) -0.004(2)
C1 0.018(3) 0.009(3) 0.010(2) -0.002(2) 0.0019(19) -0.001(2)
N3 0.044(3) 0.016(3) 0.010(2) -0.006(2) -0.003(2) 0.006(2)
C3 0.025(3) 0.021(3) 0.014(3) -0.006(3) 0.001(2) -0.001(3)

loop_
_atom_type_symbol
_atom_type_description
_atom_type_scat_dispersion_real
_atom_type_scat_dispersion_imag
_atom_type_scat_source
C C 0.0033 0.0016 'International Tables Vol C Tables 4.2.6.8 and 6.1.1.4'
H H 0.0000 0.0000 'International Tables Vol C Tables 4.2.6.8 and 6.1.1.4'
Br Br -0.2901 2.4595 'International Tables Vol C Tables 4.2.6.8 and 6.1.1.4'
Cu Cu 0.3201 1.2651 'International Tables Vol C Tables 4.2.6.8 and 6.1.1.4'
N N 0.0061 0.0033 'International Tables Vol C Tables 4.2.6.8 and 6.1.1.4'

loop_
_geom_angle_atom_site_label_1
_geom_angle_atom_site_label_2
_geom_angle_atom_site_label_3
_geom_angle
_geom_angle_site_symmetry_1
_geom_angle_site_symmetry_3
Cu2 Br3A Cu1 94.45(2) . .
Cu2 Br4A Cu1 93.49(2) . .
Br3A Cu2 Br3A 180.0 . 2_576
Br3A Cu2 Br4A 93.082(18) 2_576 .
Br3A Cu2 Br4A 86.917(18) . .
Br3A Cu2 Br4A 86.919(18) 2_576 2_576
Br3A Cu2 Br4A 93.082(19) . 2_576
Br4A Cu2 Br4A 180.0 2_576 .
Br3A Cu1 Br4A 84.54(3) . .
Br2A Cu1 Br3A 171.46(3) . .
Br2A Cu1 Br4A 90.34(3) . .
Br2A Cu1 Br1A 94.17(3) . .
Br1A Cu1 Br3A 89.80(3) . .
Br1A Cu1 Br4A 169.54(3) . .
N1 N2 H2 125.3 . .
C1 N2 H2 125.3 . .
C1 N2 N1 109.4(5) . .
N2 N1 H1 125.7 . .
C3 N1 N2 108.6(5) . .
C3 N1 H1 125.7 . .
C1 C2 Br1C 123.7(4) . .
C3 C2 Br1C 128.9(4) . .
C3 C2 C1 107.4(5) . .
N2 C1 C2 106.0(5) . .
N3 C1 N2 124.0(5) . .
N3 C1 C2 129.8(5) . .
C1 N3 H3A 120.0 . .
C1 N3 H3B 120.0 . .
H3A N3 H3B 120.0 . .
N1 C3 C2 108.7(5) . .
N1 C3 H3 125.7 . .
C2 C3 H3 125.7 . .

loop_
_geom_bond_atom_site_label_1
_geom_bond_atom_site_label_2
_geom_bond_distance
_geom_bond_site_symmetry_2
Br3A Cu2 2.4037(5) .
Br3A Cu1 2.4613(8) .
Br4A Cu2 2.4258(5) .
Br4A Cu1 2.4775(8) .
Br2A Cu1 2.3882(8) .
Br1A Cu1 2.4022(8) .
Br1C C2 1.871(5) .
Cu2 Br3A 2.4037(5) 2_576
Cu2 Br4A 2.4258(5) 2_576
N2 H2 0.8800 .
N2 N1 1.363(7) .
N2 C1 1.341(7) .
N1 H1 0.8800 .
N1 C3 1.323(7) .
C2 C1 1.404(7) .
C2 C3 1.361(8) .
C1 N3 1.338(7) .
N3 H3A 0.8800 .
N3 H3B 0.8800 .
C3 H3 0.9500 .
